data_7025501
loop_
_publ_author_name
'Sgro, Michael J.'
'Stephan, Douglas W.'

_publ_section_title
;
 Synthesis and exchange reactions of Ni-dimine-COD, acetylene and olefin
 complexes.
;
_journal_issue 25
_journal_name_full 'Dalton transactions (Cambridge, England : 2003)'
_journal_page_first 5786
_journal_page_last 5794
_journal_paper_doi 10.1039/c001312a
_journal_volume 39
_journal_year 2010
_chemical_formula_sum 'C16 H26 N2 Ni O4'
_chemical_formula_weight 369.10
_space_group_IT_number 61
_symmetry_cell_setting orthorhombic
_symmetry_space_group_name_Hall '-P 2ac 2ab'
_symmetry_space_group_name_H-M 'P b c a'
_atom_sites_solution_hydrogens geom
_atom_sites_solution_primary direct
_atom_sites_solution_secondary difmap
_audit_creation_method SHELXL-97
_cell_angle_alpha 90.00
_cell_angle_beta 90.00
_cell_angle_gamma 90.00
_cell_formula_units_Z 8
_cell_length_a 15.5058(6)
_cell_length_b 12.0233(5)
_cell_length_c 19.8419(7)
_cell_measurement_reflns_used 9155
_cell_measurement_temperature 150(2)
_cell_measurement_theta_max 0.00
_cell_measurement_theta_min 0.00
_cell_volume 3699.1(2)
_computing_cell_refinement 'Bruker SMART'
_computing_data_collection 'Bruker SMART'
_computing_data_reduction 'Bruker SAINT'
_computing_molecular_graphics 'Bruker SHELXTL'
_computing_publication_material 'Bruker SHELXTL'
_computing_structure_refinement 'SHELXL-97 (Sheldrick, 1997)'
_computing_structure_solution 'SHELXS-97 (Sheldrick, 1990)'
_diffrn_ambient_temperature 150(2)
_diffrn_measured_fraction_theta_full 0.999
_diffrn_measured_fraction_theta_max 0.999
_diffrn_measurement_device_type 'CCD area detector'
_diffrn_measurement_method 'phi and omega scans'
_diffrn_radiation_monochromator graphite
_diffrn_radiation_source 'fine-focus sealed tube'
_diffrn_radiation_type MoK\a
_diffrn_radiation_wavelength 0.71073
_diffrn_reflns_av_R_equivalents 0.0272
_diffrn_reflns_av_sigmaI/netI 0.0090
_diffrn_reflns_limit_h_max 17
_diffrn_reflns_limit_h_min -18
_diffrn_reflns_limit_k_max 14
_diffrn_reflns_limit_k_min -14
_diffrn_reflns_limit_l_max 23
_diffrn_reflns_limit_l_min -23
_diffrn_reflns_number 63962
_diffrn_reflns_theta_full 25.00
_diffrn_reflns_theta_max 25.00
_diffrn_reflns_theta_min 2.38
_exptl_absorpt_coefficient_mu 1.068
_exptl_absorpt_correction_T_max 0.7465
_exptl_absorpt_correction_T_min 0.6614
_exptl_absorpt_correction_type multi-scan
_exptl_crystal_colour blue
_exptl_crystal_density_diffrn 1.326
_exptl_crystal_description irregular
_exptl_crystal_F_000 1568
_exptl_crystal_size_max 0.60
_exptl_crystal_size_mid 0.50
_exptl_crystal_size_min 0.40
_refine_diff_density_max 0.234
_refine_diff_density_min -0.228
_refine_diff_density_rms 0.037
_refine_ls_extinction_method none
_refine_ls_goodness_of_fit_ref 1.040
_refine_ls_hydrogen_treatment constr
_refine_ls_matrix_type full
_refine_ls_number_parameters 216
_refine_ls_number_reflns 3255
_refine_ls_number_restraints 0
_refine_ls_restrained_S_all 1.040
_refine_ls_R_factor_all 0.0224
_refine_ls_R_factor_gt 0.0197
_refine_ls_shift/su_max 0.001
_refine_ls_shift/su_mean 0.000
_refine_ls_structure_factor_coef Fsqd
_refine_ls_weighting_details 'calc w=1/[\s^2^(Fo^2^)+(0.0277P)^2^+1.6379P] where P=(Fo^2^+2Fc^2^)/3'
_refine_ls_weighting_scheme calc
_refine_ls_wR_factor_gt 0.0514
_refine_ls_wR_factor_ref 0.0543
_reflns_number_gt 3001
_reflns_number_total 3255
_reflns_threshold_expression >2sigma(I)
_cod_data_source_file c001312a.txt
_cod_data_source_block C16H26N2NiO4_Compound9
_cod_depositor_comments
;
The following automatic conversions were performed:

'_symmetry_cell_setting' value 'Orthorhombic' changed to
'orthorhombic' according to
/home/saulius/struct/CIF-dictionaries/cif_core.dic dictionary named
'cif_core.dic' version 2.4.2 from 2011-04-26.

Automatic conversion script
Id: cif_fix_values 1891 2012-01-12 08:04:46Z andrius 
;
_cod_original_sg_symbol_H-M Pbca
_cod_database_code 7025501

loop_
_symmetry_equiv_pos_as_xyz
'x, y, z'
'-x+1/2, -y, z+1/2'
'-x, y+1/2, -z+1/2'
'x+1/2, -y+1/2, -z'
'-x, -y, -z'
'x-1/2, y, -z-1/2'
'x, -y-1/2, z-1/2'
'-x-1/2, y-1/2, z'

loop_
_atom_site_label
_atom_site_type_symbol
_atom_site_fract_x
_atom_site_fract_y
_atom_site_fract_z
_atom_site_U_iso_or_equiv
_atom_site_adp_type
_atom_site_occupancy
_atom_site_symmetry_multiplicity
_atom_site_calc_flag
_atom_site_refinement_flags
Ni1 Ni 0.212469(10) 0.368384(13) 0.220094(8) 0.01881(7) Uani 1 1 d .
O1 O 0.02323(7) 0.45971(8) 0.09843(5) 0.0331(2) Uani 1 1 d .
O2 O 0.08497(6) 0.30824(8) 0.05376(5) 0.0297(2) Uani 1 1 d .
O3 O 0.01202(7) 0.29132(11) 0.32203(5) 0.0438(3) Uani 1 1 d .
O4 O -0.01439(6) 0.18819(8) 0.23074(5) 0.0300(2) Uani 1 1 d .
N1 N 0.31204(7) 0.44314(9) 0.18178(5) 0.0209(2) Uani 1 1 d .
N2 N 0.28195(7) 0.36885(9) 0.30107(6) 0.0216(2) Uani 1 1 d .
C1 C 0.37000(9) 0.46436(12) 0.22632(7) 0.0258(3) Uani 1 1 d .
H1 H 0.4207 0.5053 0.2158 0.031 Uiso 1 1 calc R
C2 C 0.35344(9) 0.42220(12) 0.29337(7) 0.0261(3) Uani 1 1 d .
H2 H 0.3928 0.4331 0.3295 0.031 Uiso 1 1 calc R
C3 C 0.32458(9) 0.48087(11) 0.11079(6) 0.0237(3) Uani 1 1 d .
C4 C 0.25895(9) 0.32179(12) 0.36825(7) 0.0257(3) Uani 1 1 d .
C5 C 0.25620(10) 0.56979(12) 0.09767(7) 0.0315(3) Uani 1 1 d .
H5A H 0.1989 0.5390 0.1069 0.047 Uiso 1 1 calc R
H5B H 0.2593 0.5937 0.0505 0.047 Uiso 1 1 calc R
H5C H 0.2665 0.6337 0.1272 0.047 Uiso 1 1 calc R
C6 C 0.31066(11) 0.37887(12) 0.06628(7) 0.0322(3) Uani 1 1 d .
H6A H 0.3539 0.3222 0.0772 0.048 Uiso 1 1 calc R
H6B H 0.3163 0.4002 0.0188 0.048 Uiso 1 1 calc R
H6C H 0.2528 0.3488 0.0742 0.048 Uiso 1 1 calc R
C7 C 0.41464(10) 0.52828(13) 0.09722(7) 0.0322(3) Uani 1 1 d .
H7A H 0.4235 0.5949 0.1249 0.048 Uiso 1 1 calc R
H7B H 0.4198 0.5479 0.0494 0.048 Uiso 1 1 calc R
H7C H 0.4583 0.4724 0.1087 0.048 Uiso 1 1 calc R
C8 C 0.18588(10) 0.39327(12) 0.39605(7) 0.0300(3) Uani 1 1 d .
H8A H 0.2065 0.4696 0.4025 0.045 Uiso 1 1 calc R
H8B H 0.1666 0.3629 0.4393 0.045 Uiso 1 1 calc R
H8C H 0.1376 0.3933 0.3641 0.045 Uiso 1 1 calc R
C9 C 0.22937(10) 0.20217(12) 0.35694(8) 0.0324(3) Uani 1 1 d .
H9A H 0.1806 0.2015 0.3255 0.049 Uiso 1 1 calc R
H9B H 0.2115 0.1696 0.4000 0.049 Uiso 1 1 calc R
H9C H 0.2770 0.1586 0.3380 0.049 Uiso 1 1 calc R
C10 C 0.33478(10) 0.32208(15) 0.41765(8) 0.0400(4) Uani 1 1 d .
H10A H 0.3834 0.2814 0.3979 0.060 Uiso 1 1 calc R
H10B H 0.3173 0.2861 0.4598 0.060 Uiso 1 1 calc R
H10C H 0.3522 0.3989 0.4269 0.060 Uiso 1 1 calc R
C11 C 0.11520(8) 0.35090(10) 0.16590(7) 0.0225(3) Uani 1 1 d .
C12 C 0.10116(9) 0.31147(11) 0.22555(6) 0.0224(3) Uani 1 1 d .
C13 C 0.06932(8) 0.37944(11) 0.10413(7) 0.0224(3) Uani 1 1 d .
C14 C 0.03005(8) 0.26546(11) 0.26524(7) 0.0242(3) Uani 1 1 d .
C15 C 0.04264(10) 0.33358(15) -0.00938(7) 0.0361(4) Uani 1 1 d .
H15A H -0.0197 0.3386 -0.0021 0.054 Uiso 1 1 calc R
H15B H 0.0549 0.2746 -0.0421 0.054 Uiso 1 1 calc R
H15C H 0.0641 0.4047 -0.0267 0.054 Uiso 1 1 calc R
C16 C -0.08356(11) 0.13521(13) 0.26824(9) 0.0396(4) Uani 1 1 d .
H16A H -0.0607 0.1049 0.3104 0.059 Uiso 1 1 calc R
H16B H -0.1083 0.0749 0.2412 0.059 Uiso 1 1 calc R
H16C H -0.1284 0.1902 0.2783 0.059 Uiso 1 1 calc R

loop_
_atom_site_aniso_label
_atom_site_aniso_U_11
_atom_site_aniso_U_22
_atom_site_aniso_U_33
_atom_site_aniso_U_23
_atom_site_aniso_U_13
_atom_site_aniso_U_12
Ni1 0.02016(11) 0.01943(10) 0.01686(10) 0.00282(6) 0.00015(6) -0.00067(6)
O1 0.0346(5) 0.0353(6) 0.0295(5) -0.0028(4) -0.0068(4) 0.0114(5)
O2 0.0354(5) 0.0329(5) 0.0207(5) -0.0023(4) -0.0041(4) 0.0086(4)
O3 0.0351(6) 0.0677(8) 0.0286(6) -0.0099(5) 0.0098(5) -0.0122(6)
O4 0.0284(5) 0.0288(5) 0.0328(5) 0.0016(4) 0.0027(4) -0.0073(4)
N1 0.0254(5) 0.0190(5) 0.0185(6) 0.0011(4) 0.0024(4) 0.0007(4)
N2 0.0245(6) 0.0215(6) 0.0189(6) 0.0039(4) 0.0005(4) 0.0021(4)
C1 0.0251(7) 0.0282(7) 0.0241(7) 0.0029(5) 0.0019(5) -0.0053(6)
C2 0.0255(7) 0.0309(7) 0.0218(7) 0.0025(6) -0.0034(5) -0.0029(6)
C3 0.0302(7) 0.0241(7) 0.0169(6) 0.0037(5) 0.0030(5) -0.0030(6)
C4 0.0277(7) 0.0308(7) 0.0187(6) 0.0075(5) 0.0003(6) -0.0011(6)
C5 0.0393(8) 0.0303(7) 0.0249(7) 0.0090(6) 0.0011(6) 0.0008(6)
C6 0.0415(8) 0.0318(8) 0.0234(8) -0.0045(6) 0.0072(6) -0.0055(6)
C7 0.0361(8) 0.0363(8) 0.0243(7) 0.0051(6) 0.0066(6) -0.0085(6)
C8 0.0358(8) 0.0319(7) 0.0223(7) 0.0001(6) 0.0046(6) -0.0042(6)
C9 0.0385(8) 0.0269(7) 0.0317(8) 0.0106(6) 0.0057(6) 0.0028(6)
C10 0.0359(8) 0.0580(10) 0.0259(8) 0.0184(7) -0.0048(6) -0.0050(8)
C11 0.0230(6) 0.0208(6) 0.0236(7) -0.0004(5) 0.0000(5) 0.0010(5)
C12 0.0234(6) 0.0202(6) 0.0235(7) -0.0008(5) 0.0002(5) 0.0008(5)
C13 0.0192(6) 0.0253(7) 0.0228(7) 0.0019(5) 0.0016(5) -0.0033(5)
C14 0.0211(6) 0.0260(7) 0.0255(7) 0.0034(5) -0.0009(5) 0.0018(5)
C15 0.0358(8) 0.0531(9) 0.0194(7) -0.0025(7) -0.0029(6) 0.0109(7)
C16 0.0312(8) 0.0383(9) 0.0494(10) 0.0162(7) 0.0005(7) -0.0117(7)

loop_
_atom_type_symbol
_atom_type_description
_atom_type_scat_dispersion_real
_atom_type_scat_dispersion_imag
_atom_type_scat_source
C C 0.0033 0.0016 'International Tables Vol C Tables 4.2.6.8 and 6.1.1.4'
H H 0.0000 0.0000 'International Tables Vol C Tables 4.2.6.8 and 6.1.1.4'
N N 0.0061 0.0033 'International Tables Vol C Tables 4.2.6.8 and 6.1.1.4'
O O 0.0106 0.0060 'International Tables Vol C Tables 4.2.6.8 and 6.1.1.4'
Ni Ni 0.3393 1.1124 'International Tables Vol C Tables 4.2.6.8 and 6.1.1.4'

loop_
_geom_angle_atom_site_label_1
_geom_angle_atom_site_label_2
_geom_angle_atom_site_label_3
_geom_angle
C12 Ni1 C11 40.65(6)
C12 Ni1 N2 118.01(5)
C11 Ni1 N2 158.43(5)
C12 Ni1 N1 158.61(5)
C11 Ni1 N1 118.02(5)
N2 Ni1 N1 83.16(5)
C13 O2 C15 115.45(11)
C14 O4 C16 114.89(11)
C1 N1 C3 119.81(11)
C1 N1 Ni1 112.24(9)
C3 N1 Ni1 127.87(8)
C2 N2 C4 120.00(12)
C2 N2 Ni1 112.45(9)
C4 N2 Ni1 127.45(9)
N1 C1 C2 116.00(12)
N2 C2 C1 115.83(12)
N1 C3 C6 106.46(10)
N1 C3 C5 106.44(11)
C6 C3 C5 111.43(12)
N1 C3 C7 113.43(11)
C6 C3 C7 109.03(12)
C5 C3 C7 110.01(11)
N2 C4 C8 106.68(11)
N2 C4 C9 107.33(11)
C8 C4 C9 111.16(11)
N2 C4 C10 112.82(11)
C8 C4 C10 109.74(12)
C9 C4 C10 109.10(12)
C12 C11 C13 140.66(13)
C12 C11 Ni1 69.49(8)
C13 C11 Ni1 148.54(10)
C11 C12 C14 139.26(13)
C11 C12 Ni1 69.86(8)
C14 C12 Ni1 150.41(10)
O1 C13 O2 123.32(12)
O1 C13 C11 123.79(12)
O2 C13 C11 112.88(11)
O3 C14 O4 122.48(12)
O3 C14 C12 125.59(13)
O4 C14 C12 111.93(11)

loop_
_geom_bond_atom_site_label_1
_geom_bond_atom_site_label_2
_geom_bond_distance
Ni1 C12 1.8597(13)
Ni1 C11 1.8642(13)
Ni1 N2 1.9345(12)
Ni1 N1 1.9415(11)
O1 C13 1.2062(16)
O2 C13 1.3382(16)
O2 C15 1.4467(16)
O3 C14 1.2020(17)
O4 C14 1.3440(16)
O4 C16 1.4526(18)
N1 C1 1.2861(18)
N1 C3 1.4926(16)
N2 C2 1.2898(17)
N2 C4 1.4914(17)
C1 C2 1.4467(18)
C3 C6 1.5266(19)
C3 C5 1.528(2)
C3 C7 1.5322(19)
C4 C8 1.525(2)
C4 C9 1.526(2)
C4 C10 1.531(2)
C11 C12 1.2934(19)
C11 C13 1.4582(19)
C12 C14 1.4635(18)
